data_7715543
loop_
_publ_author_name
'Wu, Meng-Ling'
'Chen, Yan-Cong'
'Ruan, Ze-Yu'
'Ni, Zhao-Ping'
'Wu, Si-Guo'
'Tong, Ming-Liang'

_publ_section_title
;
 Two-dimensional spin-crossover coordination polymers based on the
 1,1,2,2-tetra(pyridin-4-yl)ethene ligand.
;
_journal_issue 17
_journal_name_full 'Dalton transactions (Cambridge, England : 2003)'
_journal_page_first 7470
_journal_page_last 7476
_journal_paper_doi 10.1039/d4dt00204k
_journal_volume 53
_journal_year 2024
_chemical_formula_moiety 'C24 H16 Fe N6 Se2'
_chemical_formula_sum 'C27.5 H29.5 Fe N6.5 O3.5 Se2'
_chemical_formula_weight 720.84
_space_group_crystal_system tetragonal
_space_group_IT_number 97
_space_group_name_Hall 'I 4 2'
_space_group_name_H-M_alt 'I 4 2 2'
_atom_sites_solution_hydrogens geom
_audit_creation_date 2023-11-20
_audit_creation_method
;
Olex2 1.5
(compiled 2023.08.24 svn.re1ec1418 for OlexSys, GUI svn.r6817)
;
_audit_update_record
;
2024-01-19 deposited with the CCDC.	2024-03-26 downloaded from the CCDC.
;
_cell_angle_alpha 90
_cell_angle_beta 90
_cell_angle_gamma 90
_cell_formula_units_Z 2
_cell_length_a 9.5479(5)
_cell_length_b 9.5479(5)
_cell_length_c 16.7363(19)
_cell_measurement_reflns_used 3473
_cell_measurement_temperature 120.15
_cell_measurement_theta_max 26.98
_cell_measurement_theta_min 2.43
_cell_volume 1525.7(2)
_computing_molecular_graphics 'Olex2 1.5 (Dolomanov et al., 2009)'
_computing_publication_material 'Olex2 1.5 (Dolomanov et al., 2009)'
_computing_structure_refinement 'SHELXL 2018/3 (Sheldrick, 2015)'
_diffrn_ambient_temperature 120.15
_diffrn_measured_fraction_theta_full 1.000
_diffrn_measured_fraction_theta_max 0.997
_diffrn_measurement_device_type 'Bruker D8 QUEST'
_diffrn_measurement_method '\w scans'
_diffrn_radiation_type MoK\a
_diffrn_radiation_wavelength 0.71073
_diffrn_reflns_av_R_equivalents 0.0582
_diffrn_reflns_av_unetI/netI 0.0488
_diffrn_reflns_Laue_measured_fraction_full 1.000
_diffrn_reflns_Laue_measured_fraction_max 0.997
_diffrn_reflns_limit_h_max 11
_diffrn_reflns_limit_h_min -12
_diffrn_reflns_limit_k_max 10
_diffrn_reflns_limit_k_min -12
_diffrn_reflns_limit_l_max 22
_diffrn_reflns_limit_l_min -21
_diffrn_reflns_number 7965
_diffrn_reflns_point_group_measured_fraction_full 1.000
_diffrn_reflns_point_group_measured_fraction_max 0.996
_diffrn_reflns_theta_full 25.242
_diffrn_reflns_theta_max 28.298
_diffrn_reflns_theta_min 2.434
_diffrn_source_current 1.0
_diffrn_source_power 0.05
_diffrn_source_voltage 50.0
_exptl_absorpt_coefficient_mu 2.921
_exptl_absorpt_correction_T_max 0.0214
_exptl_absorpt_correction_T_min 0.0041
_exptl_absorpt_correction_type multi-scan
_exptl_crystal_colour red
_exptl_crystal_colour_primary red
_exptl_crystal_density_diffrn 1.569
_exptl_crystal_description plate
_exptl_crystal_F_000 724
_exptl_crystal_size_max 0.156
_exptl_crystal_size_mid 0.094
_exptl_crystal_size_min 0.043
_refine_diff_density_max 1.396
_refine_diff_density_min -0.628
_refine_diff_density_rms 0.192
_refine_ls_abs_structure_details
;
 Refined as an inversion twin.
;
_refine_ls_abs_structure_Flack 0.18(8)
_refine_ls_extinction_method none
_refine_ls_goodness_of_fit_ref 1.114
_refine_ls_hydrogen_treatment constr
_refine_ls_matrix_type full
_refine_ls_number_parameters 49
_refine_ls_number_reflns 958
_refine_ls_number_restraints 64
_refine_ls_restrained_S_all 1.216
_refine_ls_R_factor_all 0.0825
_refine_ls_R_factor_gt 0.0685
_refine_ls_shift/su_max 0.000
_refine_ls_shift/su_mean 0.000
_refine_ls_structure_factor_coef Fsqd
_refine_ls_weighting_details 'w=1/[\s^2^(Fo^2^)+(0.1390P)^2^] where P=(Fo^2^+2Fc^2^)/3'
_refine_ls_weighting_scheme calc
_refine_ls_wR_factor_gt 0.1904
_refine_ls_wR_factor_ref 0.1996
_reflns_Friedel_coverage 0.624
_reflns_Friedel_fraction_full 1.000
_reflns_Friedel_fraction_max 0.995
_reflns_number_gt 786
_reflns_number_total 958
_reflns_threshold_expression 'I > 2\s(I)'
_cod_data_source_file d4dt00204k2.cif
_cod_data_source_block a
_cod_depositor_comments 'Adding full bibliography for 7715542--7715547.cif.'
_cod_original_formula_sum 'C27.50 H29.50 Fe N6.50 O3.50 Se2'
_cod_database_code 7715543
_shelx_shelxl_version_number 2018/3
_shelx_space_group_comment
;
The symmetry employed for this shelxl refinement is uniquely defined
by the following loop, which should always be used as a source of
symmetry information in preference to the above space-group names.
They are only intended as comments.
;
_shelx_estimated_absorpt_t_max 0.885
_shelx_estimated_absorpt_t_min 0.659
_olex2_refinement_description
;
1. Twinned data refinement
 Scales: 0.82(8)
 0.18(8)
2. Fixed Uiso
 At 1.2 times of:
  All C(H) groups
3. Restrained distances
 C4-C5
 1.45 with sigma of 0.02
 C5-C5_$1
 1.32 with sigma of 0.02
 C3_$2-C5_$2 \\sim C5_$2-C3
 with sigma of 0.02
 C4_$3-C5_$4 \\sim C5_$4-C4
 with sigma of 0.02
4. Uiso/Uaniso restraints and constraints
N2 \\sim C2 \\sim C3 \\sim C4 \\sim C5: within 5A with sigma of 0.01 and sigma
for terminal atoms of 0.02 within 5A
5. Others
 Fixed Sof: C5(0.25)
 Fixed Z: C5(0.5)
6.a Aromatic/amide H refined with riding coordinates:
 C2(H2), C3(H3)
;
_smtbx_masks_void_probe_radius 1.2
_smtbx_masks_void_truncation_radius 1.2
_olex2_submission_special_instructions 'No special instructions were received'

loop_
_space_group_symop_operation_xyz
'x, y, z'
'-x, -y, z'
'-y, x, z'
'y, -x, z'
'-x, y, -z'
'x, -y, -z'
'y, x, -z'
'-y, -x, -z'
'x+1/2, y+1/2, z+1/2'
'-x+1/2, -y+1/2, z+1/2'
'-y+1/2, x+1/2, z+1/2'
'y+1/2, -x+1/2, z+1/2'
'-x+1/2, y+1/2, -z+1/2'
'x+1/2, -y+1/2, -z+1/2'
'y+1/2, x+1/2, -z+1/2'
'-y+1/2, -x+1/2, -z+1/2'

loop_
_atom_site_label
_atom_site_type_symbol
_atom_site_fract_x
_atom_site_fract_y
_atom_site_fract_z
_atom_site_U_iso_or_equiv
_atom_site_adp_type
_atom_site_occupancy
_atom_site_site_symmetry_order
_atom_site_calc_flag
_atom_site_refinement_flags_posn
_atom_site_refinement_flags_adp
_atom_site_refinement_flags_occupancy
_atom_site_disorder_assembly
_atom_site_disorder_group
Fe1 Fe 0.500000 0.500000 0.500000 0.0159(6) Uani 1 8 d S T P . .
Se1 Se 0.500000 0.500000 0.79137(8) 0.0822(9) Uani 1 4 d S T P . .
N1 N 0.500000 0.500000 0.6154(5) 0.0197(15) Uani 1 4 d S T P . .
N2 N 0.6481(4) 0.6481(4) 0.500000 0.0212(11) Uani 1 2 d S TU P . .
C1 C 0.500000 0.500000 0.6849(8) 0.031(2) Uani 1 4 d S T P . .
C2 C 0.6459(6) 0.7549(6) 0.5525(4) 0.0265(13) Uani 1 1 d . U . . .
H2 H 0.572212 0.759264 0.590627 0.032 Uiso 1 1 calc R U . . .
C3 C 0.7468(7) 0.8582(6) 0.5529(5) 0.0342(14) Uani 1 1 d D U . . .
H3 H 0.740417 0.932289 0.590619 0.041 Uiso 1 1 calc R U . . .
C4 C 0.8559(5) 0.8559(5) 0.500000 0.0351(16) Uani 1 2 d DS TU P . .
C5 C 0.9305(10) 0.9953(14) 0.500000 0.022(2) Uani 0.25 1 d DS U P A -1

loop_
_atom_site_aniso_label
_atom_site_aniso_U_11
_atom_site_aniso_U_22
_atom_site_aniso_U_33
_atom_site_aniso_U_23
_atom_site_aniso_U_13
_atom_site_aniso_U_12
Fe1 0.0137(7) 0.0137(7) 0.0203(10) 0.000 0.000 0.000
Se1 0.1101(12) 0.1101(12) 0.0264(10) 0.000 0.000 0.000
N1 0.021(2) 0.021(2) 0.017(4) 0.000 0.000 0.000
N2 0.0192(14) 0.0192(14) 0.025(3) 0.004(3) -0.004(3) -0.0021(18)
C1 0.024(3) 0.024(3) 0.044(6) 0.000 0.000 0.000
C2 0.027(3) 0.019(2) 0.033(3) -0.002(2) 0.002(3) 0.003(2)
C3 0.044(3) 0.019(2) 0.040(3) -0.005(3) -0.005(3) -0.006(2)
C4 0.037(2) 0.037(2) 0.030(3) -0.001(4) 0.001(4) -0.021(3)
C5 0.022(4) 0.018(4) 0.027(5) -0.006(6) -0.003(7) -0.009(6)

loop_
_atom_type_symbol
_atom_type_description
_atom_type_scat_dispersion_real
_atom_type_scat_dispersion_imag
_atom_type_scat_source
C C 0.0033 0.0016 'International Tables Vol C Tables 4.2.6.8 and 6.1.1.4'
H H 0.0000 0.0000 'International Tables Vol C Tables 4.2.6.8 and 6.1.1.4'
Fe Fe 0.3463 0.8444 'International Tables Vol C Tables 4.2.6.8 and 6.1.1.4'
N N 0.0061 0.0033 'International Tables Vol C Tables 4.2.6.8 and 6.1.1.4'
O O 0.0106 0.0060 'International Tables Vol C Tables 4.2.6.8 and 6.1.1.4'
Se Se -0.0929 2.2259 'International Tables Vol C Tables 4.2.6.8 and 6.1.1.4'

loop_
_geom_angle_atom_site_label_1
_geom_angle_atom_site_label_2
_geom_angle_atom_site_label_3
_geom_angle
_geom_angle_site_symmetry_1
_geom_angle_site_symmetry_3
_geom_angle_publ_flag
N1 Fe1 N1 180.0 5_656 . ?
N1 Fe1 N2 90.000(1) . . ?
N1 Fe1 N2 90.0 5_656 3_655 ?
N1 Fe1 N2 90.000(1) 5_656 2_665 ?
N1 Fe1 N2 90.0 . 4_565 ?
N1 Fe1 N2 90.000(1) . 2_665 ?
N1 Fe1 N2 90.0 . 3_655 ?
N1 Fe1 N2 90.000(1) 5_656 . ?
N1 Fe1 N2 90.0 5_656 4_565 ?
N2 Fe1 N2 180.0 4_565 3_655 ?
N2 Fe1 N2 90.0 . 4_565 ?
N2 Fe1 N2 90.0 . 3_655 ?
N2 Fe1 N2 180.0 2_665 . ?
N2 Fe1 N2 90.0 2_665 3_655 ?
N2 Fe1 N2 90.0 2_665 4_565 ?
C1 N1 Fe1 180.0 . . ?
C2 N2 Fe1 121.6(3) . . ?
C2 N2 Fe1 121.6(3) 7_556 . ?
C2 N2 C2 116.8(7) 7_556 . ?
N1 C1 Se1 180.0 . . ?
N2 C2 H2 118.9 . . ?
N2 C2 C3 122.2(7) . . ?
C3 C2 H2 118.9 . . ?
C2 C3 H3 119.4 . . ?
C4 C3 C2 121.2(7) . . ?
C4 C3 H3 119.4 . . ?
C3 C4 C3 116.4(7) 7_556 . ?
C3 C4 C5 131.6(4) 7_556 . ?
C3 C4 C5 110.2(4) . . ?
C3 C4 C5 110.2(4) 7_556 7_556 ?
C3 C4 C5 131.6(4) . 7_556 ?
C5 C4 C5 33.7(8) 7_556 . ?
C5 C5 C4 122.0(15) 2_775 . ?

loop_
_geom_bond_atom_site_label_1
_geom_bond_atom_site_label_2
_geom_bond_distance
_geom_bond_site_symmetry_2
_geom_bond_publ_flag
Fe1 N1 1.931(8) 5_656 ?
Fe1 N1 1.931(8) . ?
Fe1 N2 2.000(5) 3_655 ?
Fe1 N2 2.000(5) . ?
Fe1 N2 2.000(5) 2_665 ?
Fe1 N2 2.000(5) 4_565 ?
Se1 C1 1.782(13) . ?
N1 C1 1.163(15) . ?
N2 C2 1.347(7) . ?
N2 C2 1.347(7) 7_556 ?
C2 H2 0.9500 . ?
C2 C3 1.379(8) . ?
C3 H3 0.9500 . ?
C3 C4 1.367(9) . ?
C4 C5 1.510(13) . ?
C4 C5 1.510(13) 7_556 ?
C5 C5 1.329(18) 2_775 ?

loop_
_geom_torsion_atom_site_label_1
_geom_torsion_atom_site_label_2
_geom_torsion_atom_site_label_3
_geom_torsion_atom_site_label_4
_geom_torsion
_geom_torsion_site_symmetry_1
_geom_torsion_site_symmetry_2
_geom_torsion_site_symmetry_3
_geom_torsion_site_symmetry_4
_geom_torsion_publ_flag
Fe1 N2 C2 C3 -179.6(5) . . . . ?
N2 C2 C3 C4 -0.8(10) . . . . ?
C2 N2 C2 C3 0.4(5) 7_556 . . . ?
C2 C3 C4 C3 0.4(5) . . . 7_556 ?
C2 C3 C4 C5 166.8(6) . . . . ?
C2 C3 C4 C5 -162.4(7) . . . 7_556 ?
C3 C4 C5 C5 -60.0(5) 7_556 . . 2_775 ?
C3 C4 C5 C5 136.4(3) . . . 2_775 ?
C5 C4 C5 C5 0.0 7_556 . . 2_775 ?

loop_
_twin_individual_id
_twin_individual_mass_fraction_refined
1 0.82(8)
2 0.18(8)

loop_
_smtbx_masks_void_nr
_smtbx_masks_void_average_x
_smtbx_masks_void_average_y
_smtbx_masks_void_average_z
_smtbx_masks_void_volume
_smtbx_masks_void_count_electrons
_smtbx_masks_void_content
1 -0.177 -0.650 0.250 288.7 30.7 '1 H2O,2 CH3OH,0.5 C3H7NO'
2 -0.688 0.230 0.750 288.7 30.7 '1 H2O,2 CH3OH,0.5 C3H7NO'
